data_4337541
loop_
_publ_author_name
'Wilson, Richard E.'
'Schnaars, David D.'
'Andrews, Michael B.'
'Cahill, C. L.'

_publ_section_title
;
 Supramolecular interactions in PuO2Cl4(2-) and PuCl6(2-) complexes with
 protonated pyridines: synthesis, crystal structures, and Raman
 spectroscopy.
;
_journal_issue 1
_journal_name_full 'Inorganic chemistry'
_journal_page_first 383
_journal_page_last 392
_journal_paper_doi 10.1021/ic4023294
_journal_volume 53
_journal_year 2014
_chemical_formula_moiety 'C12 H12 N2, Cl4 O2 Pu'
_chemical_formula_sum 'C12 H12 Cl4 N2 O2 Pu'
_chemical_formula_weight 600.04
_chemical_name_systematic
; 
 ? 
;
_space_group_IT_number 2
_symmetry_cell_setting triclinic
_symmetry_space_group_name_Hall '-P 1'
_symmetry_space_group_name_H-M 'P -1'
_atom_sites_solution_hydrogens geom
_atom_sites_solution_primary direct
_atom_sites_solution_secondary difmap
_audit_creation_method SHELXL-97
_cell_angle_alpha 81.327(3)
_cell_angle_beta 74.563(3)
_cell_angle_gamma 66.512(3)
_cell_formula_units_Z 1
_cell_length_a 6.9002(18)
_cell_length_b 8.077(2)
_cell_length_c 8.304(2)
_cell_measurement_reflns_used 2735
_cell_measurement_temperature 100(2)
_cell_measurement_theta_max 32.11
_cell_measurement_theta_min 4.61
_cell_volume 408.62(18)
_computing_structure_refinement 'SHELXL-97 (Sheldrick, 2008)'
_computing_structure_solution 'SHELXS-97 (Sheldrick, 2008)'
_diffrn_ambient_temperature 100(2)
_diffrn_measured_fraction_theta_full 0.994
_diffrn_measured_fraction_theta_max 0.980
_diffrn_measurement_device_type 'Bruker APEX II'
_diffrn_measurement_method '0.5 deg w/scans'
_diffrn_radiation_monochromator graphite
_diffrn_radiation_source 'fine-focus sealed tube'
_diffrn_radiation_type MoK\a
_diffrn_radiation_wavelength 0.71073
_diffrn_reflns_av_R_equivalents 0.0435
_diffrn_reflns_av_sigmaI/netI 0.0626
_diffrn_reflns_limit_h_max 10
_diffrn_reflns_limit_h_min -10
_diffrn_reflns_limit_k_max 12
_diffrn_reflns_limit_k_min -12
_diffrn_reflns_limit_l_max 12
_diffrn_reflns_limit_l_min -12
_diffrn_reflns_number 6775
_diffrn_reflns_theta_full 25.00
_diffrn_reflns_theta_max 32.11
_diffrn_reflns_theta_min 4.61
_exptl_absorpt_coefficient_mu 4.689
_exptl_absorpt_correction_T_max 0.7993
_exptl_absorpt_correction_T_min 0.6030
_exptl_absorpt_correction_type multi-scan
_exptl_absorpt_process_details SADABS
_exptl_crystal_colour pink
_exptl_crystal_density_diffrn 2.438
_exptl_crystal_density_meas ?
_exptl_crystal_density_method 'not measured'
_exptl_crystal_description plate
_exptl_crystal_F_000 276
_exptl_crystal_size_max 0.12
_exptl_crystal_size_mid 0.10
_exptl_crystal_size_min 0.05
_refine_diff_density_max 1.751
_refine_diff_density_min -1.296
_refine_diff_density_rms 0.261
_refine_ls_extinction_method none
_refine_ls_goodness_of_fit_ref 1.017
_refine_ls_hydrogen_treatment constr
_refine_ls_matrix_type full
_refine_ls_number_parameters 97
_refine_ls_number_reflns 2803
_refine_ls_number_restraints 0
_refine_ls_restrained_S_all 1.017
_refine_ls_R_factor_all 0.0368
_refine_ls_R_factor_gt 0.0349
_refine_ls_shift/su_max 0.001
_refine_ls_shift/su_mean 0.000
_refine_ls_structure_factor_coef Fsqd
_refine_ls_weighting_details 'calc w=1/[\s^2^(Fo^2^)+(0.0260P)^2^+0.0000P] where P=(Fo^2^+2Fc^2^)/3'
_refine_ls_weighting_scheme calc
_refine_ls_wR_factor_gt 0.0627
_refine_ls_wR_factor_ref 0.0638
_reflns_number_gt 2735
_reflns_number_total 2803
_reflns_threshold_expression >2sigma(I)
_cod_data_source_file ic4023294_si_001.cif
_cod_data_source_block two
_cod_depositor_comments
;
The following automatic conversions were performed:

'_exptl_crystal_density_meas' value 'not measured' was changed to '?'
- the value is perceived as not measured.

Automatic conversion script
Id: cif_fix_values 3008 2015-01-20 13:52:24Z robertas 
;
_cod_database_code 4337541

loop_
_symmetry_equiv_pos_as_xyz
'x, y, z'
'-x, -y, -z'

loop_
_atom_site_label
_atom_site_type_symbol
_atom_site_fract_x
_atom_site_fract_y
_atom_site_fract_z
_atom_site_U_iso_or_equiv
_atom_site_adp_type
_atom_site_occupancy
_atom_site_symmetry_multiplicity
_atom_site_calc_flag
_atom_site_refinement_flags
N1 N 1.0572(5) 0.1920(5) 0.2400(4) 0.0165(7) Uani 1 1 d .
H3 H 1.1490 0.2417 0.1925 0.020 Uiso 1 1 d R
C1 C 1.0874(7) 0.0323(6) 0.1877(5) 0.0162(8) Uani 1 1 d .
H1 H 1.2097 -0.0257 0.1021 0.019 Uiso 1 1 calc R
C2 C 0.9395(7) -0.0453(6) 0.2594(5) 0.0178(8) Uani 1 1 d .
H2 H 0.9596 -0.1589 0.2245 0.021 Uiso 1 1 calc R
C3 C 0.7590(7) 0.0413(5) 0.3837(5) 0.0144(8) Uani 1 1 d .
C4 C 0.7389(7) 0.2049(5) 0.4370(5) 0.0154(8) Uani 1 1 d .
H4 H 0.6205 0.2648 0.5243 0.018 Uiso 1 1 calc R
C5 C 0.8913(7) 0.2777(6) 0.3623(5) 0.0164(8) Uani 1 1 d .
H5 H 0.8790 0.3889 0.3973 0.020 Uiso 1 1 calc R
C6 C 0.5980(7) -0.0426(6) 0.4528(5) 0.0160(8) Uani 1 1 d .
H6 H 0.6359 -0.1644 0.4286 0.019 Uiso 1 1 calc R
Pu1 Pu 0.5000 0.5000 0.0000 0.01236(7) Uani 1 2 d S
Cl1 Cl 0.26701(16) 0.46340(14) 0.30290(12) 0.01716(19) Uani 1 1 d .
Cl2 Cl 0.34931(18) 0.29229(15) -0.10939(13) 0.0207(2) Uani 1 1 d .
O1 O 0.2843(5) 0.6916(4) -0.0397(4) 0.0182(6) Uani 1 1 d .

loop_
_atom_site_aniso_label
_atom_site_aniso_U_11
_atom_site_aniso_U_22
_atom_site_aniso_U_33
_atom_site_aniso_U_23
_atom_site_aniso_U_13
_atom_site_aniso_U_12
N1 0.0131(16) 0.0182(17) 0.0207(18) -0.0006(14) -0.0032(14) -0.0089(14)
C1 0.0138(19) 0.0163(19) 0.019(2) -0.0017(16) -0.0029(16) -0.0068(16)
C2 0.019(2) 0.0153(19) 0.018(2) 0.0029(16) -0.0060(17) -0.0059(16)
C3 0.0154(19) 0.0145(18) 0.0135(18) 0.0047(15) -0.0048(15) -0.0069(15)
C4 0.0149(19) 0.0169(19) 0.0147(19) -0.0031(15) -0.0002(15) -0.0076(16)
C5 0.018(2) 0.0173(19) 0.0143(19) -0.0035(15) -0.0011(16) -0.0071(16)
C6 0.022(2) 0.0159(19) 0.0134(18) 0.0000(15) -0.0042(16) -0.0109(17)
Pu1 0.01284(11) 0.01196(11) 0.01280(11) -0.00116(7) -0.00213(8) -0.00550(8)
Cl1 0.0193(5) 0.0191(5) 0.0146(4) -0.0023(4) -0.0006(4) -0.0103(4)
Cl2 0.0241(5) 0.0249(5) 0.0188(5) -0.0050(4) -0.0016(4) -0.0157(4)
O1 0.0209(15) 0.0191(15) 0.0156(14) -0.0015(12) -0.0011(12) -0.0101(13)

loop_
_atom_type_symbol
_atom_type_description
_atom_type_scat_dispersion_real
_atom_type_scat_dispersion_imag
_atom_type_scat_source
C C 0.0033 0.0016 'International Tables Vol C Tables 4.2.6.8 and 6.1.1.4'
H H 0.0000 0.0000 'International Tables Vol C Tables 4.2.6.8 and 6.1.1.4'
Cl Cl 0.1484 0.1585 'International Tables Vol C Tables 4.2.6.8 and 6.1.1.4'
N N 0.0061 0.0033 'International Tables Vol C Tables 4.2.6.8 and 6.1.1.4'
O O 0.0106 0.0060 'International Tables Vol C Tables 4.2.6.8 and 6.1.1.4'
Pu Pu -9.4100 4.3056 'International Tables Vol C Tables 4.2.6.8 and 6.1.1.4'

loop_
_geom_angle_atom_site_label_1
_geom_angle_atom_site_label_2
_geom_angle_atom_site_label_3
_geom_angle
_geom_angle_site_symmetry_1
_geom_angle_site_symmetry_3
C5 N1 C1 123.2(4) . .
C5 N1 H3 118.3 . .
C1 N1 H3 118.5 . .
N1 C1 C2 118.9(4) . .
N1 C1 H1 120.5 . .
C2 C1 H1 120.5 . .
C1 C2 C3 120.3(4) . .
C1 C2 H2 119.8 . .
C3 C2 H2 119.8 . .
C2 C3 C4 118.3(4) . .
C2 C3 C6 118.8(4) . .
C4 C3 C6 122.9(4) . .
C5 C4 C3 119.4(4) . .
C5 C4 H4 120.3 . .
C3 C4 H4 120.3 . .
N1 C5 C4 119.7(4) . .
N1 C5 H5 120.1 . .
C4 C5 H5 120.1 . .
C6 C6 C3 123.7(5) 2_656 .
C6 C6 H6 118.2 2_656 .
C3 C6 H6 118.2 . .
O1 Pu1 O1 180.0 2_665 .
O1 Pu1 Cl1 89.54(10) 2_665 2_665
O1 Pu1 Cl1 90.46(10) . 2_665
O1 Pu1 Cl1 90.46(10) 2_665 .
O1 Pu1 Cl1 89.54(10) . .
Cl1 Pu1 Cl1 180.0 2_665 .
O1 Pu1 Cl2 90.91(10) 2_665 2_665
O1 Pu1 Cl2 89.09(10) . 2_665
Cl1 Pu1 Cl2 88.56(3) 2_665 2_665
Cl1 Pu1 Cl2 91.44(3) . 2_665
O1 Pu1 Cl2 89.09(10) 2_665 .
O1 Pu1 Cl2 90.91(10) . .
Cl1 Pu1 Cl2 91.44(3) 2_665 .
Cl1 Pu1 Cl2 88.56(3) . .
Cl2 Pu1 Cl2 180.0 2_665 .

loop_
_geom_bond_atom_site_label_1
_geom_bond_atom_site_label_2
_geom_bond_distance
_geom_bond_site_symmetry_2
N1 C5 1.335(5) .
N1 C1 1.342(5) .
N1 H3 0.8601 .
C1 C2 1.365(6) .
C1 H1 0.9500 .
C2 C3 1.394(6) .
C2 H2 0.9500 .
C3 C4 1.400(6) .
C3 C6 1.472(6) .
C4 C5 1.369(6) .
C4 H4 0.9500 .
C5 H5 0.9500 .
C6 C6 1.332(8) 2_656
C6 H6 0.9500 .
Pu1 O1 1.729(3) 2_665
Pu1 O1 1.729(3) .
Pu1 Cl1 2.6458(11) 2_665
Pu1 Cl1 2.6459(11) .
Pu1 Cl2 2.6596(11) 2_665
Pu1 Cl2 2.6596(11) .

loop_
_geom_torsion_atom_site_label_1
_geom_torsion_atom_site_label_2
_geom_torsion_atom_site_label_3
_geom_torsion_atom_site_label_4
_geom_torsion
_geom_torsion_site_symmetry_4
C5 N1 C1 C2 1.6(6) .
N1 C1 C2 C3 0.7(6) .
C1 C2 C3 C4 -2.6(6) .
C1 C2 C3 C6 177.3(4) .
C2 C3 C4 C5 2.3(6) .
C6 C3 C4 C5 -177.5(4) .
C1 N1 C5 C4 -1.9(6) .
C3 C4 C5 N1 -0.2(6) .
C2 C3 C6 C6 -166.8(5) 2_656
C4 C3 C6 C6 13.0(8) 2_656
